data_7022876
loop_
_publ_author_name
'Johnson, Magnus T.'
'D\<zoli\'c, Zoran'
'Cetina, Mario'
'Lahtinen, Manu'
'Ahlquist, M\%arten S G'
'Rissanen, Kari'
'\"Ohrstr\"om, Lars'
'Wendt, Ola F.'

_publ_section_title
;
 Preparation of potentially porous, chiral organometallic materials
 through spontaneous resolution of pincer palladium conformers.
;
_journal_issue 23
_journal_name_full 'Dalton transactions (Cambridge, England : 2003)'
_journal_page_first 8484
_journal_page_last 8491
_journal_paper_doi 10.1039/c3dt50190f
_journal_volume 42
_journal_year 2013
_chemical_compound_source 'synthesis as described'
_chemical_formula_moiety 'C24 H43 Br P2 Pd'
_chemical_formula_sum 'C24 H43 Br P2 Pd'
_chemical_formula_weight 579.83
_chemical_name_systematic
;
?
;
_space_group_IT_number 178
_symmetry_cell_setting hexagonal
_symmetry_Int_Tables_number 178
_symmetry_space_group_name_Hall 'P 61 2 (0 0 5)'
_symmetry_space_group_name_H-M 'P 61 2 2'
_atom_sites_solution_hydrogens geom
_atom_sites_solution_primary direct
_atom_sites_solution_secondary difmap
_audit_creation_date 2010-09-24T20:40:38-00:00
_audit_creation_method 'WinGX routine CIF_UPDATE'
_cell_angle_alpha 90
_cell_angle_beta 90
_cell_angle_gamma 120
_cell_formula_units_Z 6
_cell_length_a 16.4222(6)
_cell_length_b 16.4222(6)
_cell_length_c 19.3446(4)
_cell_measurement_reflns_used 3796
_cell_measurement_temperature 123.0(1)
_cell_measurement_theta_max 28.283
_cell_measurement_theta_min 0.407
_cell_volume 4518.1(3)
_computing_cell_refinement 'HKL Scalepack (Otwinowski & Minor, 1997)'
_computing_data_collection 'COLLECT (Hooft, 1998)'
_computing_data_reduction 'HKL Denzo and Scalepack (Otwinowski & Minor, 1997)'
_computing_molecular_graphics 'MERCURY (Macrae et al., 2006)'
_computing_publication_material 'WinGX publication routines (Farrugia, 1999)'
_computing_structure_refinement 'SHELXL-97 (Sheldrick, 2008)'
_computing_structure_solution 'SIR97 (Altomare et al., 1999)'
_diffrn_ambient_temperature 123.0(1)
_diffrn_detector 'CCD plate'
_diffrn_detector_area_resol_mean 9
_diffrn_measured_fraction_theta_full 0.999
_diffrn_measured_fraction_theta_max 0.999
_diffrn_measurement_device '95mm CCD camera on \k-goniostat'
_diffrn_measurement_device_type 'Bruker-Nonius Kappa Apex II Diffractometer'
_diffrn_measurement_method 'CCD rotation images, thick slices'
_diffrn_radiation_monochromator 'horizonally mounted graphite crystal'
_diffrn_radiation_probe x-ray
_diffrn_radiation_type MoK\a
_diffrn_radiation_wavelength 0.71073
_diffrn_reflns_av_R_equivalents 0.0882
_diffrn_reflns_av_unetI/netI 0.0897
_diffrn_reflns_limit_h_max 14
_diffrn_reflns_limit_h_min -19
_diffrn_reflns_limit_k_max 14
_diffrn_reflns_limit_k_min -17
_diffrn_reflns_limit_l_max 18
_diffrn_reflns_limit_l_min -22
_diffrn_reflns_number 13039
_diffrn_reflns_theta_full 24.99
_diffrn_reflns_theta_max 24.99
_diffrn_reflns_theta_min 1.78
_diffrn_source 'Enraf Nonius FR590'
_exptl_absorpt_coefficient_mu 2.056
_exptl_absorpt_correction_T_max 0.7457
_exptl_absorpt_correction_T_min 0.5862
_exptl_absorpt_correction_type multi-scan
_exptl_absorpt_process_details
;
Sheldrick, G. M. SADABS 2008/2; University of G\"ottingen: G\"ottingen,
Germany, 2008.
;
_exptl_crystal_colour colourless
_exptl_crystal_density_diffrn 1.279
_exptl_crystal_density_method 'not measured'
_exptl_crystal_description block
_exptl_crystal_F_000 1788
_exptl_crystal_size_max 0.25
_exptl_crystal_size_mid 0.15
_exptl_crystal_size_min 0.15
_platon_squeeze_details
;
;
_refine_diff_density_max 0.412
_refine_diff_density_min -0.306
_refine_diff_density_rms 0.083
_refine_ls_abs_structure_details 'Flack H D (1983), Acta Cryst. A39, 876-881'
_refine_ls_abs_structure_Flack 0.09(2)
_refine_ls_extinction_method none
_refine_ls_goodness_of_fit_ref 1.019
_refine_ls_hydrogen_treatment constr
_refine_ls_matrix_type full
_refine_ls_number_parameters 135
_refine_ls_number_reflns 2657
_refine_ls_number_restraints 0
_refine_ls_restrained_S_all 1.019
_refine_ls_R_factor_all 0.0813
_refine_ls_R_factor_gt 0.0558
_refine_ls_shift/su_max 0.001
_refine_ls_shift/su_mean 0
_refine_ls_structure_factor_coef Fsqd
_refine_ls_weighting_details 'calc w=1/[\s^2^(Fo^2^)+(0.0492P)^2^+2.4539P] where P=(Fo^2^+2Fc^2^)/3'
_refine_ls_weighting_scheme calc
_refine_ls_wR_factor_gt 0.1037
_refine_ls_wR_factor_ref 0.1121
_reflns_number_gt 2042
_reflns_number_total 2657
_reflns_threshold_expression >2\s(I)
_cod_data_source_file c3dt50190f.txt
_cod_data_source_block 5.EtOH
_cod_original_sg_symbol_Hall 'P 61 2 (00-1)'
_cod_database_code 7022876

loop_
_symmetry_equiv_pos_as_xyz
'x, y, z'
'-x, -y, z+1/2'
'-y, x-y, z+1/3'
'-x+y, -x, z+2/3'
'x-y, x, z+1/6'
'y, -x+y, z+5/6'
'x-y, -y, -z'
'-x, -x+y, -z+2/3'
'y, x, -z+1/3'
'-y, -x, -z+5/6'
'x, x-y, -z+1/6'
'-x+y, y, -z+1/2'

loop_
_atom_site_label
_atom_site_type_symbol
_atom_site_fract_x
_atom_site_fract_y
_atom_site_fract_z
_atom_site_U_iso_or_equiv
_atom_site_adp_type
_atom_site_occupancy
_atom_site_symmetry_multiplicity
_atom_site_calc_flag
_atom_site_refinement_flags
Pd1 Pd 0.58664(3) 0.17327(5) 0.75 0.0315(2) Uani 1 2 d S
Br1 Br 0.49797(4) -0.00405(7) 0.75 0.0421(3) Uani 1 2 d S
P1 P 0.72537(15) 0.19449(14) 0.70375(8) 0.0323(5) Uani 1 1 d .
C1 C 0.6589(4) 0.3178(7) 0.75 0.038(2) Uani 1 2 d S
C2 C 0.7428(5) 0.3678(6) 0.7122(3) 0.0375(19) Uani 1 1 d .
C3 C 0.7908(6) 0.4643(6) 0.7129(3) 0.040(2) Uani 1 1 d .
H3 H 0.848 0.498 0.6879 0.048 Uiso 1 1 calc R
C4 C 0.7565(4) 0.5129(7) 0.75 0.045(3) Uani 1 2 d S
H4 H 0.7899 0.5797 0.75 0.054 Uiso 1 2 calc SR
C5 C 0.7784(6) 0.3145(5) 0.6695(3) 0.0371(18) Uani 1 1 d .
H5A H 0.8478 0.3459 0.6725 0.045 Uiso 1 1 calc R
H5B H 0.7606 0.313 0.6204 0.045 Uiso 1 1 calc R
C6 C 0.7225(5) 0.1229(5) 0.6270(3) 0.0348(18) Uani 1 1 d .
C7 C 0.6391(5) 0.1110(6) 0.5834(4) 0.0460(19) Uani 1 1 d .
H7A H 0.6479 0.173 0.5718 0.069 Uiso 1 1 calc R
H7B H 0.5807 0.0753 0.6098 0.069 Uiso 1 1 calc R
H7C H 0.6353 0.077 0.5408 0.069 Uiso 1 1 calc R
C8 C 0.7026(5) 0.0248(5) 0.6473(3) 0.041(2) Uani 1 1 d .
H8A H 0.6486 -0.004 0.6787 0.061 Uiso 1 1 calc R
H8B H 0.7579 0.0296 0.6705 0.061 Uiso 1 1 calc R
H8C H 0.6887 -0.014 0.6057 0.061 Uiso 1 1 calc R
C9 C 0.8120(5) 0.1714(5) 0.5833(3) 0.0417(18) Uani 1 1 d .
H9A H 0.8029 0.1353 0.5408 0.063 Uiso 1 1 calc R
H9B H 0.8646 0.1747 0.6096 0.063 Uiso 1 1 calc R
H9C H 0.8258 0.2351 0.5715 0.063 Uiso 1 1 calc R
C10 C 0.8095(6) 0.2003(5) 0.7726(3) 0.0347(17) Uani 1 1 d .
C11 C 0.8290(6) 0.2825(6) 0.8206(3) 0.054(2) Uani 1 1 d .
H11A H 0.7693 0.2749 0.8374 0.081 Uiso 1 1 calc R
H11B H 0.8632 0.3418 0.795 0.081 Uiso 1 1 calc R
H11C H 0.867 0.2834 0.8599 0.081 Uiso 1 1 calc R
C12 C 0.7617(6) 0.1091(5) 0.8140(4) 0.044(2) Uani 1 1 d .
H12A H 0.8022 0.1133 0.8526 0.066 Uiso 1 1 calc R
H12B H 0.7506 0.0565 0.784 0.066 Uiso 1 1 calc R
H12C H 0.7015 0.0989 0.8319 0.066 Uiso 1 1 calc R
C13 C 0.9036(5) 0.2162(6) 0.7441(4) 0.051(2) Uani 1 1 d .
H13A H 0.945 0.222 0.7825 0.077 Uiso 1 1 calc R
H13B H 0.9334 0.274 0.7165 0.077 Uiso 1 1 calc R
H13C H 0.8925 0.1628 0.7149 0.077 Uiso 1 1 calc R

loop_
_atom_site_aniso_label
_atom_site_aniso_U_11
_atom_site_aniso_U_22
_atom_site_aniso_U_33
_atom_site_aniso_U_23
_atom_site_aniso_U_13
_atom_site_aniso_U_12
Pd1 0.0374(4) 0.0251(5) 0.0280(3) 0 0.0037(3) 0.0125(2)
Br1 0.0436(5) 0.0252(6) 0.0513(6) 0 0.0134(5) 0.0126(3)
P1 0.0382(13) 0.0313(12) 0.0251(8) 0.0014(8) 0.0047(8) 0.0157(10)
C1 0.046(5) 0.041(7) 0.027(4) 0 -0.005(4) 0.020(3)
C2 0.040(5) 0.039(5) 0.024(3) 0.009(4) -0.001(3) 0.013(5)
C3 0.059(6) 0.030(5) 0.025(3) 0.011(3) 0.008(4) 0.017(5)
C4 0.058(6) 0.032(7) 0.036(5) 0 -0.003(5) 0.016(3)
C5 0.044(5) 0.031(4) 0.032(3) 0.009(3) 0.002(4) 0.016(4)
C6 0.032(5) 0.035(5) 0.034(4) -0.010(3) 0.000(3) 0.014(4)
C7 0.052(5) 0.044(5) 0.037(4) -0.014(4) -0.007(5) 0.021(4)
C8 0.035(5) 0.037(5) 0.042(4) 0.003(4) 0.004(4) 0.012(4)
C9 0.051(5) 0.044(5) 0.031(3) 0.003(4) 0.013(4) 0.024(4)
C10 0.039(5) 0.030(5) 0.031(3) 0.003(3) -0.003(3) 0.015(4)
C11 0.059(6) 0.061(6) 0.035(4) -0.007(4) -0.009(4) 0.024(5)
C12 0.048(5) 0.047(6) 0.038(4) 0.009(4) -0.005(4) 0.024(5)
C13 0.025(4) 0.069(6) 0.044(4) 0.000(5) -0.004(4) 0.011(4)

loop_
_atom_type_symbol
_atom_type_description
_atom_type_scat_dispersion_real
_atom_type_scat_dispersion_imag
_atom_type_scat_source
C C 0.0033 0.0016 'International Tables Vol C Tables 4.2.6.8 and 6.1.1.4'
H H 0 0 'International Tables Vol C Tables 4.2.6.8 and 6.1.1.4'
P P 0.1023 0.0942 'International Tables Vol C Tables 4.2.6.8 and 6.1.1.4'
Br Br -0.2901 2.4595 'International Tables Vol C Tables 4.2.6.8 and 6.1.1.4'
Pd Pd -0.9988 1.0072 'International Tables Vol C Tables 4.2.6.8 and 6.1.1.4'

loop_
_geom_angle_atom_site_label_1
_geom_angle_atom_site_label_2
_geom_angle_atom_site_label_3
_geom_angle
_geom_angle_site_symmetry_1
_geom_angle_site_symmetry_3
C1 Pd1 P1 82.5(2) . .
C1 Pd1 P1 82.5(2) . 12_656
P1 Pd1 P1 164.96(11) . 12_656
C1 Pd1 Br1 180.00(4) . .
P1 Pd1 Br1 97.52(5) . .
P1 Pd1 Br1 97.52(5) 12_656 .
C5 P1 C6 103.7(3) . .
C5 P1 C10 105.0(4) . .
C6 P1 C10 112.2(3) . .
C5 P1 Pd1 101.8(3) . .
C6 P1 Pd1 119.9(2) . .
C10 P1 Pd1 112.1(2) . .
C2 C1 C2 119.2(10) . 12_656
C2 C1 Pd1 120.4(5) . .
C2 C1 Pd1 120.4(5) 12_656 .
C3 C2 C1 119.9(8) . .
C3 C2 C5 120.5(7) . .
C1 C2 C5 119.6(7) . .
C2 C3 C4 120.5(8) . .
C2 C3 H3 119.8 . .
C4 C3 H3 119.8 . .
C3 C4 C3 120.1(10) 12_656 .
C3 C4 H4 119.9 12_656 .
C3 C4 H4 119.9 . .
C2 C5 P1 108.2(5) . .
C2 C5 H5A 110.1 . .
P1 C5 H5A 110.1 . .
C2 C5 H5B 110.1 . .
P1 C5 H5B 110.1 . .
H5A C5 H5B 108.4 . .
C8 C6 C9 109.5(6) . .
C8 C6 C7 107.5(6) . .
C9 C6 C7 109.1(6) . .
C8 C6 P1 112.5(5) . .
C9 C6 P1 113.2(5) . .
C7 C6 P1 104.8(5) . .
C6 C7 H7A 109.5 . .
C6 C7 H7B 109.5 . .
H7A C7 H7B 109.5 . .
C6 C7 H7C 109.5 . .
H7A C7 H7C 109.5 . .
H7B C7 H7C 109.5 . .
C6 C8 H8A 109.5 . .
C6 C8 H8B 109.5 . .
H8A C8 H8B 109.5 . .
C6 C8 H8C 109.5 . .
H8A C8 H8C 109.5 . .
H8B C8 H8C 109.5 . .
C6 C9 H9A 109.5 . .
C6 C9 H9B 109.5 . .
H9A C9 H9B 109.5 . .
C6 C9 H9C 109.5 . .
H9A C9 H9C 109.5 . .
H9B C9 H9C 109.5 . .
C12 C10 C11 109.0(5) . .
C12 C10 C13 109.6(6) . .
C11 C10 C13 108.6(7) . .
C12 C10 P1 108.4(6) . .
C11 C10 P1 107.3(5) . .
C13 C10 P1 113.8(4) . .
C10 C11 H11A 109.5 . .
C10 C11 H11B 109.5 . .
H11A C11 H11B 109.5 . .
C10 C11 H11C 109.5 . .
H11A C11 H11C 109.5 . .
H11B C11 H11C 109.5 . .
C10 C12 H12A 109.5 . .
C10 C12 H12B 109.5 . .
H12A C12 H12B 109.5 . .
C10 C12 H12C 109.5 . .
H12A C12 H12C 109.5 . .
H12B C12 H12C 109.5 . .
C10 C13 H13A 109.5 . .
C10 C13 H13B 109.5 . .
H13A C13 H13B 109.5 . .
C10 C13 H13C 109.5 . .
H13A C13 H13C 109.5 . .
H13B C13 H13C 109.5 . .

loop_
_geom_bond_atom_site_label_1
_geom_bond_atom_site_label_2
_geom_bond_distance
_geom_bond_site_symmetry_2
Pd1 C1 2.055(10) .
Pd1 P1 2.306(2) .
Pd1 P1 2.306(2) 12_656
Pd1 Br1 2.5219(13) .
P1 C5 1.835(7) .
P1 C6 1.879(7) .
P1 C10 1.887(7) .
C1 C2 1.407(9) .
C1 C2 1.407(9) 12_656
C2 C3 1.372(10) .
C2 C5 1.515(10) .
C3 C4 1.385(9) .
C3 H3 0.95 .
C4 C3 1.385(9) 12_656
C4 H4 0.95 .
C5 H5A 0.99 .
C5 H5B 0.99 .
C6 C8 1.527(10) .
C6 C9 1.529(9) .
C6 C7 1.536(10) .
C7 H7A 0.98 .
C7 H7B 0.98 .
C7 H7C 0.98 .
C8 H8A 0.98 .
C8 H8B 0.98 .
C8 H8C 0.98 .
C9 H9A 0.98 .
C9 H9B 0.98 .
C9 H9C 0.98 .
C10 C12 1.524(10) .
C10 C11 1.534(10) .
C10 C13 1.536(10) .
C11 H11A 0.98 .
C11 H11B 0.98 .
C11 H11C 0.98 .
C12 H12A 0.98 .
C12 H12B 0.98 .
C12 H12C 0.98 .
C13 H13A 0.98 .
C13 H13B 0.98 .
C13 H13C 0.98 .

loop_
_geom_torsion_atom_site_label_1
_geom_torsion_atom_site_label_2
_geom_torsion_atom_site_label_3
_geom_torsion_atom_site_label_4
_geom_torsion
_geom_torsion_site_symmetry_1
_geom_torsion_site_symmetry_4
C1 Pd1 P1 C5 -21.4(2) . .
P1 Pd1 P1 C5 -21.4(2) 12_656 .
Br1 Pd1 P1 C5 158.6(2) . .
C1 Pd1 P1 C6 -134.9(3) . .
P1 Pd1 P1 C6 -134.9(3) 12_656 .
Br1 Pd1 P1 C6 45.1(3) . .
C1 Pd1 P1 C10 90.3(3) . .
P1 Pd1 P1 C10 90.3(3) 12_656 .
Br1 Pd1 P1 C10 -89.7(3) . .
P1 Pd1 C1 C2 14.1(3) . .
P1 Pd1 C1 C2 -165.9(3) 12_656 .
P1 Pd1 C1 C2 -165.9(3) . 12_656
P1 Pd1 C1 C2 14.1(3) 12_656 12_656
C2 C1 C2 C3 0.5(5) 12_656 .
Pd1 C1 C2 C3 -179.5(5) . .
C2 C1 C2 C5 -178.2(7) 12_656 .
Pd1 C1 C2 C5 1.8(7) . .
C1 C2 C3 C4 -0.9(10) . .
C5 C2 C3 C4 177.7(5) . .
C2 C3 C4 C3 0.5(5) . 12_656
C3 C2 C5 P1 159.9(6) . .
C1 C2 C5 P1 -21.5(7) . .
C6 P1 C5 C2 152.7(5) . .
C10 P1 C5 C2 -89.4(5) . .
Pd1 P1 C5 C2 27.6(5) . .
C5 P1 C6 C8 166.3(5) . .
C10 P1 C6 C8 53.6(6) . .
Pd1 P1 C6 C8 -81.2(6) . .
C5 P1 C6 C9 41.6(6) . .
C10 P1 C6 C9 -71.2(6) . .
Pd1 P1 C6 C9 154.1(4) . .
C5 P1 C6 C7 -77.2(6) . .
C10 P1 C6 C7 170.0(5) . .
Pd1 P1 C6 C7 35.3(6) . .
C5 P1 C10 C12 168.5(5) . .
C6 P1 C10 C12 -79.5(5) . .
Pd1 P1 C10 C12 58.8(5) . .
C5 P1 C10 C11 50.9(6) . .
C6 P1 C10 C11 162.9(5) . .
Pd1 P1 C10 C11 -58.8(5) . .
C5 P1 C10 C13 -69.3(6) . .
C6 P1 C10 C13 42.7(7) . .
Pd1 P1 C10 C13 -178.9(5) . .

loop_
_platon_squeeze_void_nr
_platon_squeeze_void_average_x
_platon_squeeze_void_average_y
_platon_squeeze_void_average_z
_platon_squeeze_void_volume
_platon_squeeze_void_count_electrons
_platon_squeeze_void_content
1 0.000 0.000 -0.004 741 161 ' '
